data_7215989
loop_
_publ_author_name
'Szafra\'nski, Marek'

_publ_section_title
;
 Effect of high pressure on the supramolecular structures of guanidinium
 based ferroelectrics
;
_journal_name_full CrystEngComm
_journal_paper_doi 10.1039/c4ce00697f
_journal_year 2014
_chemical_formula_moiety 'C H6 N3, B F4'
_chemical_formula_sum 'C H6 B F4 N3'
_chemical_formula_weight 146.90
_chemical_name_common 'guanidinium tetrafluoroborate'
_chemical_name_systematic 'guanidinium tetrafluoroborate'
_space_group_IT_number 160
_symmetry_cell_setting trigonal
_symmetry_space_group_name_Hall 'R 3 -2"'
_symmetry_space_group_name_H-M 'R 3 m :H'
_atom_sites_solution_hydrogens geom
_atom_sites_solution_primary direct
_atom_sites_solution_secondary difmap
_audit_creation_method SHELXL-97
_cell_angle_alpha 90.00
_cell_angle_beta 90.00
_cell_angle_gamma 120.00
_cell_formula_units_Z 3
_cell_length_a 7.4121(4)
_cell_length_b 7.4121(4)
_cell_length_c 8.650(5)
_cell_measurement_reflns_used 503
_cell_measurement_temperature 295(2)
_cell_measurement_theta_max 27.07
_cell_measurement_theta_min 6.77
_cell_volume 411.6(2)
_computing_cell_refinement CrysAlisRED
_computing_data_collection CrysAlisCCD
_computing_data_reduction CrysAlisRED
_computing_molecular_graphics 'SHELXL-97 (Sheldrick, 1997)'
_computing_publication_material 'SHELXL-97 (Sheldrick, 1997)'
_computing_structure_refinement 'SHELXL-97 (Sheldrick, 1997)'
_computing_structure_solution 'SHELXS-97 (Sheldrick, 1990)'
_diffrn_ambient_environment 'diamond-anvil cell'
_diffrn_ambient_pressure 490000
_diffrn_ambient_temperature 295(2)
_diffrn_measured_fraction_theta_full 0.336
_diffrn_measured_fraction_theta_max 0.336
_diffrn_measurement_device_type 'Gemini A Ultra'
_diffrn_measurement_method '\f- and \w-scans'
_diffrn_radiation_monochromator graphite
_diffrn_radiation_source 'fine-focus sealed tube'
_diffrn_radiation_type MoK\a
_diffrn_radiation_wavelength 0.71073
_diffrn_reflns_av_R_equivalents 0.0416
_diffrn_reflns_av_sigmaI/netI 0.0137
_diffrn_reflns_limit_h_max 9
_diffrn_reflns_limit_h_min -9
_diffrn_reflns_limit_k_max 9
_diffrn_reflns_limit_k_min -9
_diffrn_reflns_limit_l_max 3
_diffrn_reflns_limit_l_min -3
_diffrn_reflns_number 543
_diffrn_reflns_theta_full 27.15
_diffrn_reflns_theta_max 27.15
_diffrn_reflns_theta_min 6.78
_exptl_absorpt_coefficient_mu 0.209
_exptl_absorpt_correction_type none
_exptl_crystal_colour colourless
_exptl_crystal_density_diffrn 1.778
_exptl_crystal_density_method 'not measured'
_exptl_crystal_F_000 222
_exptl_crystal_size_max 0.25
_exptl_crystal_size_mid 0.25
_exptl_crystal_size_min 0.25
_refine_diff_density_max 0.071
_refine_diff_density_min -0.048
_refine_diff_density_rms 0.015
_refine_ls_abs_structure_details 'Flack H D (1983), Acta Cryst. A39, 876-881'
_refine_ls_abs_structure_Flack -1(2)
_refine_ls_extinction_method none
_refine_ls_goodness_of_fit_ref 1.252
_refine_ls_hydrogen_treatment constr
_refine_ls_matrix_type full
_refine_ls_number_parameters 20
_refine_ls_number_reflns 84
_refine_ls_number_restraints 1
_refine_ls_restrained_S_all 1.242
_refine_ls_R_factor_all 0.0256
_refine_ls_R_factor_gt 0.0235
_refine_ls_shift/su_max 0.000
_refine_ls_shift/su_mean 0.000
_refine_ls_structure_factor_coef Fsqd
_refine_ls_weighting_details 'calc w=1/[\s^2^(Fo^2^)+(0.0448P)^2^+0.0000P] where P=(Fo^2^+2Fc^2^)/3'
_refine_ls_weighting_scheme calc
_refine_ls_wR_factor_gt 0.0621
_refine_ls_wR_factor_ref 0.0635
_reflns_number_gt 76
_reflns_number_total 84
_reflns_threshold_expression >2sigma(I)
_cod_data_source_file c4ce00697f1.cif
_cod_data_source_block gbf4_0_49
_cod_original_sg_symbol_H-M 'R 3 m'
_cod_database_code 7215989

loop_
_symmetry_equiv_pos_as_xyz
'x, y, z'
'-y, x-y, z'
'-x+y, -x, z'
'-y, -x, z'
'-x+y, y, z'
'x, x-y, z'
'x+2/3, y+1/3, z+1/3'
'-y+2/3, x-y+1/3, z+1/3'
'-x+y+2/3, -x+1/3, z+1/3'
'-y+2/3, -x+1/3, z+1/3'
'-x+y+2/3, y+1/3, z+1/3'
'x+2/3, x-y+1/3, z+1/3'
'x+1/3, y+2/3, z+2/3'
'-y+1/3, x-y+2/3, z+2/3'
'-x+y+1/3, -x+2/3, z+2/3'
'-y+1/3, -x+2/3, z+2/3'
'-x+y+1/3, y+2/3, z+2/3'
'x+1/3, x-y+2/3, z+2/3'

loop_
_atom_site_label
_atom_site_type_symbol
_atom_site_fract_x
_atom_site_fract_y
_atom_site_fract_z
_atom_site_U_iso_or_equiv
_atom_site_adp_type
_atom_site_occupancy
_atom_site_symmetry_multiplicity
_atom_site_calc_flag
_atom_site_refinement_flags
C C 0.3333 0.6667 0.302(2) 0.0369(14) Uiso 1 6 d S
N N 0.4359(2) 0.5641(2) 0.2970(13) 0.049(4) Uani 1 2 d S
H0A H 0.3689 0.4305 0.2904 0.059 Uiso 0.50 1 calc PR
H0B H 0.5698 0.6309 0.3003 0.059 Uiso 0.50 1 calc PR
F1 F 0.8985(2) 0.1015(2) 0.2708(9) 0.060(4) Uani 1 2 d S
F2 F 1.0000 0.0000 0.0612(18) 0.071(9) Uani 1 6 d S
B B 1.0000 0.0000 0.220(3) 0.040(3) Uiso 1 6 d S

loop_
_atom_site_aniso_label
_atom_site_aniso_U_11
_atom_site_aniso_U_22
_atom_site_aniso_U_33
_atom_site_aniso_U_23
_atom_site_aniso_U_13
_atom_site_aniso_U_12
N 0.0464(12) 0.0464(12) 0.059(14) 0.0029(16) -0.0029(16) 0.0272(11)
F1 0.0523(10) 0.0523(10) 0.087(12) -0.0034(7) 0.0034(7) 0.0344(9)
F2 0.059(2) 0.059(2) 0.09(3) 0.000 0.000 0.0294(12)

loop_
_atom_type_symbol
_atom_type_description
_atom_type_scat_dispersion_real
_atom_type_scat_dispersion_imag
_atom_type_scat_source
C C 0.0033 0.0016 'International Tables Vol C Tables 4.2.6.8 and 6.1.1.4'
H H 0.0000 0.0000 'International Tables Vol C Tables 4.2.6.8 and 6.1.1.4'
B B 0.0013 0.0007 'International Tables Vol C Tables 4.2.6.8 and 6.1.1.4'
N N 0.0061 0.0033 'International Tables Vol C Tables 4.2.6.8 and 6.1.1.4'
F F 0.0171 0.0103 'International Tables Vol C Tables 4.2.6.8 and 6.1.1.4'

loop_
_geom_angle_atom_site_label_1
_geom_angle_atom_site_label_2
_geom_angle_atom_site_label_3
_geom_angle
_geom_angle_site_symmetry_1
_geom_angle_site_symmetry_3
N C N 119.89(11) 3_565 2_665
N C N 119.89(11) 3_565 .
N C N 119.89(11) 2_665 .
F2 B F1 108.6(13) . 3_765
F2 B F1 108.6(13) . 2_645
F1 B F1 110.3(13) 3_765 2_645
F2 B F1 108.6(13) . .
F1 B F1 110.3(13) 3_765 .
F1 B F1 110.3(13) 2_645 .

loop_
_geom_bond_atom_site_label_1
_geom_bond_atom_site_label_2
_geom_bond_distance
_geom_bond_site_symmetry_2
C N 1.317(3) 3_565
C N 1.317(3) 2_665
C N 1.317(3) .
F1 B 1.375(10) .
F2 B 1.37(2) .
B F1 1.375(10) 3_765
B F1 1.375(10) 2_645
